data_2212559
loop_
_publ_author_name
'Li, Feng'

_publ_section_title
;
 Poly[[diaqua-\m~6~-succinato-di-\m~5~-succinato-dierbium(III)]
 monohydrate]
;
_journal_coeditor_code HB2243
_journal_issue 3
_journal_name_full 'Acta Crystallographica Section E'
_journal_page_first m840
_journal_page_last m841
_journal_paper_doi 10.1107/S1600536807007039
_journal_volume 63
_journal_year 2007
_chemical_formula_iupac '[Er2 (C4 H4 O4)3 (H2 O)2], H2 O'
_chemical_formula_moiety '2(C6 H8 Er O7), H2 O'
_chemical_formula_sum 'C12 H18 Er2 O15'
_chemical_formula_weight 736.78
_chemical_name_systematic
;
Poly[[diaqua-\m~6~-succinato-di-\m~5~-succinato-dierbium(III)] monohydrate]
;
_space_group_IT_number 15
_symmetry_cell_setting monoclinic
_symmetry_space_group_name_Hall '-C 2yc'
_symmetry_space_group_name_H-M 'C 1 2/c 1'
_atom_sites_solution_hydrogens geom
_atom_sites_solution_primary direct
_atom_sites_solution_secondary difmap
_audit_creation_method SHELXL-97
_cell_angle_alpha 90.00
_cell_angle_beta 121.500(10)
_cell_angle_gamma 90.00
_cell_formula_units_Z 4
_cell_length_a 19.8837(2)
_cell_length_b 7.6642(2)
_cell_length_c 13.8194(2)
_cell_measurement_reflns_used 1696
_cell_measurement_temperature 273(2)
_cell_measurement_theta_max 25.650
_cell_measurement_theta_min 2.92
_cell_volume 1795.6(2)
_computing_cell_refinement 'SAINT (Bruker, 2004)'
_computing_data_collection 'SMART (Bruker, 2004)'
_computing_data_reduction SAINT
_computing_molecular_graphics 'ORTEP-3 (Farrugia, 1997)'
_computing_publication_material 'SHELXTL (Bruker, 2004)'
_computing_structure_refinement 'SHELXL97 (Sheldrick, 1997)'
_computing_structure_solution 'SHELXS97 (Sheldrick, 1997)'
_diffrn_ambient_temperature 273(2)
_diffrn_detector_area_resol_mean none
_diffrn_measured_fraction_theta_full 0.995
_diffrn_measured_fraction_theta_max 0.995
_diffrn_measurement_device_type 'Bruker SMART CCD'
_diffrn_measurement_method \w
_diffrn_radiation_monochromator graphite
_diffrn_radiation_source 'fine-focus sealed tube'
_diffrn_radiation_type MoK\a
_diffrn_radiation_wavelength 0.71073
_diffrn_reflns_av_R_equivalents 0.0297
_diffrn_reflns_av_sigmaI/netI 0.0244
_diffrn_reflns_limit_h_max 24
_diffrn_reflns_limit_h_min -21
_diffrn_reflns_limit_k_max 9
_diffrn_reflns_limit_k_min -9
_diffrn_reflns_limit_l_max 11
_diffrn_reflns_limit_l_min -16
_diffrn_reflns_number 4673
_diffrn_reflns_theta_full 25.65
_diffrn_reflns_theta_max 25.65
_diffrn_reflns_theta_min 2.92
_diffrn_standards_decay_% 0
_diffrn_standards_interval_count 0
_diffrn_standards_number 0
_exptl_absorpt_coefficient_mu 9.364
_exptl_absorpt_correction_T_max 0.272
_exptl_absorpt_correction_T_min 0.076
_exptl_absorpt_correction_type multi-scan
_exptl_absorpt_process_details '(SADABS; Bruker, 2004)'
_exptl_crystal_colour 'Pale red'
_exptl_crystal_density_diffrn 2.725
_exptl_crystal_density_method 'not measured'
_exptl_crystal_description Prism
_exptl_crystal_F_000 1384
_exptl_crystal_size_max 0.55
_exptl_crystal_size_mid 0.24
_exptl_crystal_size_min 0.14
_refine_diff_density_max 1.041
_refine_diff_density_min -1.894
_refine_ls_extinction_method none
_refine_ls_goodness_of_fit_ref 1.083
_refine_ls_hydrogen_treatment mixed
_refine_ls_matrix_type full
_refine_ls_number_parameters 141
_refine_ls_number_reflns 1696
_refine_ls_number_restraints 3
_refine_ls_restrained_S_all 1.082
_refine_ls_R_factor_all 0.0254
_refine_ls_R_factor_gt 0.0245
_refine_ls_shift/su_max 0.001
_refine_ls_shift/su_mean 0.000
_refine_ls_structure_factor_coef Fsqd
_refine_ls_weighting_details 'calc w=1/[\s^2^(Fo^2^)+(0.0422P)^2^+9.2468P] where P=(Fo^2^+2Fc^2^)/3'
_refine_ls_weighting_scheme calc
_refine_ls_wR_factor_gt 0.0650
_refine_ls_wR_factor_ref 0.0661
_reflns_number_gt 1632
_reflns_number_total 1696
_reflns_threshold_expression I>2\s(I)
_cod_data_source_file hb2243.cif
_cod_data_source_block I
_cod_depositor_comments
;
The following automatic conversions were performed:
'_symmetry_cell_setting' value 'Monoclinic' changed to 'monoclinic'
according to '/home/saulius/struct/CIF-dictionaries/cif_core.dic'
dictionary named 'cif_core.dic' version 2.4.1 from 2010-06-29.

Automatic conversion script
Id: cif_fix_enum 1527 2010-12-29 10:47:43Z saulius 

The following automatic conversions were performed:

'_symmetry_cell_setting' value 'Monoclinic' changed to 'monoclinic'
according to /home/saulius/struct/CIF-dictionaries/cif_core.dic
dictionary named 'cif_core.dic' version 2.4.1 from 2010-06-29.

Automatic conversion script
Id: cif_fix_values 1715 2011-07-08 13:25:40Z adriana 
;
_cod_original_cell_volume 1795.7(2)
_cod_original_sg_symbol_H-M 'C 2/c'
_cod_database_code 2212559
_cod_database_fobs_code 2212559

loop_
_symmetry_equiv_pos_as_xyz
'x, y, z'
'-x, y, -z+1/2'
'x+1/2, y+1/2, z'
'-x+1/2, y+1/2, -z+1/2'
'-x, -y, -z'
'x, -y, z-1/2'
'-x+1/2, -y+1/2, -z'
'x+1/2, -y+1/2, z-1/2'

loop_
_atom_site_type_symbol
_atom_site_label
_atom_site_fract_x
_atom_site_fract_y
_atom_site_fract_z
_atom_site_U_iso_or_equiv
_atom_site_adp_type
_atom_site_calc_flag
_atom_site_refinement_flags
_atom_site_occupancy
Er Er1 0.268891(11) 0.71774(2) 0.229942(15) 0.01082(11) Uani d . 1
O O1 0.18749(18) 0.9827(4) 0.1379(3) 0.0183(7) Uani d . 1
C C1 0.1533(2) 0.9153(6) 0.0383(3) 0.0144(8) Uani d . 1
O O2 0.1717(2) 0.7632(4) 0.0287(3) 0.0202(7) Uani d . 1
C C2 0.0905(2) 1.0169(6) -0.0621(4) 0.0165(9) Uani d . 1
H H2A 0.0513 1.0566 -0.0454 0.020 Uiso calc R 1
H H2B 0.0644 0.9398 -0.1272 0.020 Uiso calc R 1
O O3 0.1797(2) 0.9720(4) -0.1594(3) 0.0213(7) Uani d . 1
C C3 0.1229(3) 1.1756(6) -0.0930(4) 0.0187(9) Uani d . 1
H H3A 0.0790 1.2493 -0.1449 0.022 Uiso calc R 1
H H3B 0.1561 1.2428 -0.0246 0.022 Uiso calc R 1
O O4 0.1968(2) 1.2561(5) -0.1773(3) 0.0225(8) Uani d . 1
C C4 0.1703(2) 1.1298(6) -0.1470(4) 0.0145(8) Uani d . 1
O O5 0.32251(17) 0.9824(4) 0.3389(2) 0.0160(6) Uani d . 1
C C5 0.3944(2) 0.9237(6) 0.3931(4) 0.0156(9) Uani d . 1
O O6 0.4057(2) 0.7700(4) 0.3781(3) 0.0219(7) Uani d . 1
C C6 0.4601(3) 1.0441(6) 0.4692(4) 0.0255(10) Uani d . 1
H H6A 0.4495 1.0930 0.5246 0.031 Uiso calc R 1
H H6B 0.4615 1.1398 0.4243 0.031 Uiso calc R 1
O O1W 0.3330(2) 0.8875(4) 0.1527(3) 0.0209(7) Uani d D 1
O O2W 0.5000 0.9747(17) 0.2500 0.116(4) Uani d SD 1
H H1WA 0.322(3) 0.993(3) 0.140(5) 0.024(15) Uiso d D 1
H H1WB 0.329(4) 0.855(9) 0.091(3) 0.035(17) Uiso d D 1

loop_
_atom_site_aniso_label
_atom_site_aniso_U_11
_atom_site_aniso_U_22
_atom_site_aniso_U_33
_atom_site_aniso_U_12
_atom_site_aniso_U_13
_atom_site_aniso_U_23
Er1 0.01238(16) 0.00863(17) 0.01225(15) -0.00043(6) 0.00699(12) -0.00013(6)
O1 0.0176(15) 0.0178(16) 0.0144(14) 0.0001(12) 0.0047(13) -0.0048(12)
C1 0.013(2) 0.020(2) 0.0132(19) -0.0040(17) 0.0089(17) 0.0005(17)
O2 0.0285(19) 0.0131(14) 0.0171(17) 0.0005(13) 0.0105(15) 0.0014(13)
C2 0.014(2) 0.024(2) 0.0131(19) 0.0006(17) 0.0085(17) 0.0016(17)
O3 0.0310(18) 0.0123(15) 0.0314(18) 0.0017(13) 0.0238(16) -0.0003(13)
C3 0.026(2) 0.0155(19) 0.022(2) 0.0045(19) 0.018(2) 0.0033(19)
O4 0.031(2) 0.0154(14) 0.034(2) -0.0011(15) 0.0264(19) -0.0001(15)
C4 0.015(2) 0.015(2) 0.015(2) 0.0012(16) 0.0082(17) 0.0007(16)
O5 0.0123(14) 0.0177(15) 0.0151(14) 0.0015(12) 0.0052(12) -0.0042(12)
C5 0.014(2) 0.019(2) 0.0129(19) 0.0023(17) 0.0057(17) 0.0045(17)
O6 0.0178(17) 0.0132(16) 0.0271(19) -0.0001(12) 0.0065(15) 0.0012(13)
C6 0.014(2) 0.018(2) 0.032(3) -0.0005(19) 0.004(2) -0.005(2)
O1W 0.0307(19) 0.0169(16) 0.0231(17) -0.0026(14) 0.0197(15) -0.0025(14)
O2W 0.108(8) 0.097(8) 0.149(10) 0.000 0.071(8) 0.000

loop_
_atom_type_symbol
_atom_type_description
_atom_type_scat_dispersion_real
_atom_type_scat_dispersion_imag
_atom_type_scat_source
C C 0.0033 0.0016 'International Tables Vol C Tables 4.2.6.8 and 6.1.1.4'
H H 0.0000 0.0000 'International Tables Vol C Tables 4.2.6.8 and 6.1.1.4'
O O 0.0106 0.0060 'International Tables Vol C Tables 4.2.6.8 and 6.1.1.4'
Er Er -0.2586 4.9576 'International Tables Vol C Tables 4.2.6.8 and 6.1.1.4'

loop_
_geom_angle_atom_site_label_1
_geom_angle_atom_site_label_2
_geom_angle_atom_site_label_3
_geom_angle_site_symmetry_1
_geom_angle_site_symmetry_3
_geom_angle
O3 Er1 O5 7_565 4_545 76.35(11)
O3 Er1 O4 7_565 6_576 144.99(12)
O5 Er1 O4 4_545 6_576 74.32(12)
O3 Er1 O1 7_565 4_545 77.29(11)
O5 Er1 O1 4_545 4_545 68.24(11)
O4 Er1 O1 6_576 4_545 74.39(12)
O3 Er1 O5 7_565 . 130.86(11)
O5 Er1 O5 4_545 . 151.89(3)
O4 Er1 O5 6_576 . 77.72(12)
O1 Er1 O5 4_545 . 106.95(11)
O3 Er1 O1W 7_565 . 72.31(12)
O5 Er1 O1W 4_545 . 134.32(11)
O4 Er1 O1W 6_576 . 142.70(12)
O1 Er1 O1W 4_545 . 132.74(11)
O5 Er1 O1W . . 70.22(11)
O3 Er1 O6 7_565 . 84.87(12)
O5 Er1 O6 4_545 . 138.20(10)
O4 Er1 O6 6_576 . 104.83(14)
O1 Er1 O6 4_545 . 71.37(11)
O5 Er1 O6 . . 53.34(10)
O1W Er1 O6 . . 70.65(12)
O3 Er1 O2 7_565 . 82.43(12)
O5 Er1 O2 4_545 . 70.63(11)
O4 Er1 O2 6_576 . 105.09(13)
O1 Er1 O2 4_545 . 137.29(11)
O5 Er1 O2 . . 114.73(10)
O1W Er1 O2 . . 73.00(12)
O6 Er1 O2 . . 143.60(12)
O3 Er1 O1 7_565 . 128.37(11)
O5 Er1 O1 4_545 . 104.90(10)
O4 Er1 O1 6_576 . 78.06(12)
O1 Er1 O1 4_545 . 152.44(3)
O5 Er1 O1 . . 65.89(10)
O1W Er1 O1 . . 71.85(11)
O6 Er1 O1 . . 115.93(10)
O2 Er1 O1 . . 52.15(10)
C1 O1 Er1 . 4 154.6(3)
C1 O1 Er1 . . 93.4(3)
Er1 O1 Er1 4 . 110.20(11)
O2 C1 O1 . . 118.0(4)
O2 C1 C2 . . 122.1(4)
O1 C1 C2 . . 119.9(4)
C1 O2 Er1 . . 96.5(3)
C1 C2 C3 . . 113.5(4)
C1 C2 H2A . . 108.9
C3 C2 H2A . . 108.9
C1 C2 H2B . . 108.9
C3 C2 H2B . . 108.9
H2A C2 H2B . . 107.7
C4 O3 Er1 . 7_565 144.3(3)
C4 C3 C2 . . 114.3(4)
C4 C3 H3A . . 108.7
C2 C3 H3A . . 108.7
C4 C3 H3B . . 108.7
C2 C3 H3B . . 108.7
H3A C3 H3B . . 107.6
C4 O4 Er1 . 6_575 135.3(3)
O3 C4 O4 . . 125.0(4)
O3 C4 C3 . . 117.9(4)
O4 C4 C3 . . 117.1(4)
C5 O5 Er1 . 4 150.9(3)
C5 O5 Er1 . . 93.6(3)
Er1 O5 Er1 4 . 113.04(11)
O6 C5 O5 . . 118.4(4)
O6 C5 C6 . . 122.5(4)
O5 C5 C6 . . 119.1(4)
C5 O6 Er1 . . 94.4(3)
C5 C6 C6 . 5_676 113.2(5)
C5 C6 H6A . . 108.9
C6 C6 H6A 5_676 . 108.9
C5 C6 H6B . . 108.9
C6 C6 H6B 5_676 . 108.9
H6A C6 H6B . . 107.7
Er1 O1W H1WA . . 118(4)
Er1 O1W H1WB . . 119(5)
H1WA O1W H1WB . . 101(6)

loop_
_geom_bond_atom_site_label_1
_geom_bond_atom_site_label_2
_geom_bond_site_symmetry_2
_geom_bond_distance
_geom_bond_publ_flag
Er1 O3 7_565 2.270(3) y
Er1 O5 4_545 2.378(3) y
Er1 O4 6_576 2.378(4) y
Er1 O1 4_545 2.383(3) y
Er1 O5 . 2.417(3) y
Er1 O1W . 2.425(3) y
Er1 O6 . 2.436(4) y
Er1 O2 . 2.444(3) y
Er1 O1 . 2.492(3) y
C1 O1 . 1.282(5) y
C1 O2 . 1.250(6) y
C4 O3 . 1.249(5) y
C4 O4 . 1.274(6) y
C5 O5 . 1.299(5) y
C5 O6 . 1.237(6) y
O1 Er1 4 2.383(3) ?
C1 C2 . 1.510(6) ?
C2 C3 . 1.537(6) ?
C2 H2A . 0.9700 ?
C2 H2B . 0.9700 ?
O3 Er1 7_565 2.270(3) ?
C3 C4 . 1.518(6) ?
C3 H3A . 0.9700 ?
C3 H3B . 0.9700 ?
O4 Er1 6_575 2.378(4) ?
O5 Er1 4 2.378(3) ?
C5 C6 . 1.493(6) ?
C6 C6 5_676 1.514(9) ?
C6 H6A . 0.9700 ?
C6 H6B . 0.9700 ?
O1W H1WA . 0.83(2) ?
O1W H1WB . 0.84(2) ?

loop_
_geom_hbond_atom_site_label_D
_geom_hbond_atom_site_label_H
_geom_hbond_atom_site_label_A
_geom_hbond_site_symmetry_A
_geom_hbond_distance_DH
_geom_hbond_distance_HA
_geom_hbond_distance_DA
_geom_hbond_angle_DHA
O1W H1WA O4 7_575 0.83(3) 2.08(3) 2.853(5) 156(6)
O1W H1WB O2 7_565 0.85(5) 1.88(6) 2.717(5) 168(6)
